data_2201646
loop_
_publ_author_name
'Billing, David G.'

_publ_section_title
;
 Bis(1-phenylethylammonium) tetraiodoplumbate(II)
;
_journal_issue 11
_journal_name_full 'Acta Crystallographica Section E'
_journal_page_first m669
_journal_page_last m671
_journal_paper_doi 10.1107/S1600536802019025
_journal_volume 58
_journal_year 2002
_chemical_formula_moiety '(C8 H12 N)2 [Pb1 I4]'
_chemical_formula_sum 'C16 H24 I4 N2 Pb'
_chemical_formula_weight 959.16
_chemical_melting_point 166.5(15)
_chemical_name_systematic
;
        Bis(1-phenylethylammonium)Tetraiodoplumbate(II)
;
_space_group_IT_number 14
_symmetry_cell_setting monoclinic
_symmetry_space_group_name_Hall '-P 2yab'
_symmetry_space_group_name_H-M 'P 1 21/a 1'
_atom_sites_solution_hydrogens geom
_atom_sites_solution_primary direct
_atom_sites_solution_secondary difmap
_audit_creation_method 'WinGX routine CIF_UPDATE'
_cell_angle_alpha 90
_cell_angle_beta 100.093(2)
_cell_angle_gamma 90
_cell_formula_units_Z 2
_cell_length_a 8.7935(11)
_cell_length_b 9.3913(11)
_cell_length_c 14.6428(18)
_cell_measurement_reflns_used 870
_cell_measurement_temperature 293(2)
_cell_measurement_theta_max 28.2
_cell_measurement_theta_min 3.0
_cell_volume 1190.5(3)
_computing_cell_refinement 'SAINT-Plus (Bruker, 1999)'
_computing_data_collection 'SMART-NT (Bruker, 1998)'
_computing_data_reduction 'XPREP (Bruker, 1999)'
_computing_molecular_graphics
;
ORTEP-3 for Windows (Farrugia, 1997) and DIAMOND (Brandenburg, 1999)
;
_computing_publication_material
;
WinGX (Farrugia, 1999) and PLATON (Spek, 2002)
;
_computing_structure_refinement 'SHELXL97 (Sheldrick, 1997)'
_computing_structure_solution 'SHELXS97 (Sheldrick, 1997)'
_diffrn_ambient_temperature 293(2)
_diffrn_measured_fraction_theta_full 0.995
_diffrn_measured_fraction_theta_max 0.995
_diffrn_measurement_device_type 'Bruker SMART CCD area-detector'
_diffrn_measurement_method '\f and \w'
_diffrn_radiation_monochromator graphite
_diffrn_radiation_type MoK\a
_diffrn_radiation_wavelength 0.71073
_diffrn_reflns_av_R_equivalents 0.039
_diffrn_reflns_limit_h_max 11
_diffrn_reflns_limit_h_min -11
_diffrn_reflns_limit_k_max 12
_diffrn_reflns_limit_k_min -9
_diffrn_reflns_limit_l_max 19
_diffrn_reflns_limit_l_min -18
_diffrn_reflns_number 8011
_diffrn_reflns_theta_full 28.3
_diffrn_reflns_theta_max 28.3
_diffrn_reflns_theta_min 1.4
_diffrn_standards_decay_% 0
_diffrn_standards_number 0
_exptl_absorpt_coefficient_mu 12.273
_exptl_absorpt_correction_T_max 0.161
_exptl_absorpt_correction_T_min 0.072
_exptl_absorpt_correction_type numerical
_exptl_absorpt_process_details '(XPREP; Bruker, 1999)'
_exptl_crystal_colour Orange
_exptl_crystal_density_diffrn 2.676
_exptl_crystal_density_method 'not measured'
_exptl_crystal_description Rhomboid
_exptl_crystal_F_000 856
_exptl_crystal_size_max 0.3
_exptl_crystal_size_mid 0.26
_exptl_crystal_size_min 0.2
_refine_diff_density_max 0.83
_refine_diff_density_min -0.52
_refine_ls_extinction_coef 0.00101(9)
_refine_ls_extinction_expression Fc^*^=kFc[1+0.001xFc^2^\l^3^/sin(2\q)]^-1/4^
_refine_ls_extinction_method SHELXL97
_refine_ls_goodness_of_fit_ref 1.05
_refine_ls_hydrogen_treatment constr
_refine_ls_matrix_type full
_refine_ls_number_parameters 107
_refine_ls_number_reflns 2950
_refine_ls_number_restraints 0
_refine_ls_restrained_S_all 1.05
_refine_ls_R_factor_all 0.030
_refine_ls_R_factor_gt 0.024
_refine_ls_shift/su_max 0.006
_refine_ls_shift/su_mean 0.001
_refine_ls_structure_factor_coef Fsqd
_refine_ls_weighting_details 'calc w = 1/[\s^2^(Fo^2^)+(0.0229P)^2^+0.4657P] where P = (Fo^2^+2Fc^2^)/3'
_refine_ls_weighting_scheme calc
_refine_ls_wR_factor_gt 0.055
_refine_ls_wR_factor_ref 0.057
_reflns_number_gt 2580
_reflns_number_total 2950
_reflns_threshold_expression I>2\s(I)
_cod_data_source_file tk6084.cif
_cod_data_source_block I
_cod_depositor_comments
;
The following automatic conversions were performed:
'_symmetry_cell_setting' value 'Monoclinic' changed to 'monoclinic'
according to '/home/saulius/struct/CIF-dictionaries/cif_core.dic'
dictionary named 'cif_core.dic' version 2.4.1 from
2010-06-29.

'_geom_bond_publ_flag' value 'Y' changed to 'y' according to
'/home/saulius/struct/CIF-dictionaries/cif_core.dic' dictionary named
'cif_core.dic' version 2.4.1 from 2010-06-29 (5 times).

Automatic conversion script
Id: cif_fix_enum 1527 2010-12-29 10:47:43Z saulius 

The following automatic conversions were performed:

'_chemical_melting_point' value '165--168' was changed to '166.5(15)'
- the average value was taken and precision was estimated.

Automatic conversion script
Id: cif_fix_values 1646 2011-03-28 12:23:43Z adriana 

The following automatic conversions were performed:

'_chemical_melting_point' value '165--168' was changed to '166.5(15)'
- the average value was taken and precision was
estimated.

'_symmetry_cell_setting' value 'Monoclinic' changed to
'monoclinic' according to
/home/saulius/struct/CIF-dictionaries/cif_core.dic dictionary named
'cif_core.dic' version 2.4.1 from 2010-06-29.

'_geom_bond_publ_flag'
value 'Y' changed to 'y' according to
/home/saulius/struct/CIF-dictionaries/cif_core.dic dictionary named
'cif_core.dic' version 2.4.1 from 2010-06-29 (5 times).

Automatic conversion script
Id: cif_fix_values 1715 2011-07-08 13:25:40Z adriana 
;
_cod_original_sg_symbol_H-M 'P 21/a'
_cod_original_formula_sum 'C16 H24 I4 N2 Pb1'
_cod_database_code 2201646
_cod_database_fobs_code 2201646

loop_
_symmetry_equiv_pos_as_xyz
'x, y, z'
'-x+1/2, y+1/2, -z'
'-x, -y, -z'
'x-1/2, -y-1/2, z'

loop_
_atom_site_label
_atom_site_fract_x
_atom_site_fract_y
_atom_site_fract_z
_atom_site_U_iso_or_equiv
_atom_site_adp_type
_atom_site_calc_flag
_atom_site_refinement_flags
_atom_site_occupancy
_atom_site_disorder_assembly
_atom_site_disorder_group
_atom_site_type_symbol
C1 0.5275(6) 0.9595(7) 0.2491(4) 0.0549(13) Uani d . 1 . . C
H1 0.4266 0.9129 0.2335 0.066 Uiso calc R 1 . . H
C2 0.5922(6) 0.9284(6) 0.3509(3) 0.0487(12) Uani d . 1 . . C
C3 0.7301(7) 0.9928(5) 0.3970(4) 0.0523(13) Uani d . 1 . . C
H3 0.787 1.0522 0.3649 0.063 Uiso calc R 1 . . H
C4 0.7787(6) 0.9662(6) 0.4900(4) 0.0518(12) Uani d . 1 . . C
H4 0.8693 1.0071 0.5214 0.062 Uiso calc R 1 . . H
C5 0.6927(6) 0.8793(6) 0.5356(4) 0.0537(12) Uani d . 1 . . C
H5 0.7253 0.8616 0.5985 0.064 Uiso calc R 1 . . H
C6 0.5606(7) 0.8180(6) 0.4911(4) 0.0563(13) Uani d . 1 . . C
H6 0.5042 0.7589 0.5236 0.068 Uiso calc R 1 . . H
C7 0.5103(6) 0.8422(6) 0.3999(4) 0.0563(13) Uani d . 1 . . C
H7 0.4193 0.7999 0.3703 0.068 Uiso calc R 1 . . H
C8 0.5062(8) 1.1141(7) 0.2261(4) 0.0757(19) Uani d . 1 . . C
H8A 0.4648 1.1246 0.1613 0.114 Uiso calc R 1 . . H
H8B 0.604 1.1619 0.2401 0.114 Uiso calc R 1 . . H
H8C 0.436 1.1552 0.2621 0.114 Uiso calc R 1 . . H
I1 0.19412(3) 0.30343(3) -0.00066(2) 0.04323(9) Uani d . 1 . . I
I2 0.54813(4) 0.52588(3) 0.220390(19) 0.04376(9) Uani d . 1 . . I
Pb 0.5 0.5 0 0.03565(8) Uani d S 1 . . Pb
N1 0.6330(5) 0.8960(5) 0.1876(3) 0.0491(10) Uani d . 1 . . N
HNA 0.6473 0.8038 0.2005 0.059 Uiso calc R 1 . . H
HNB 0.7237 0.9407 0.1981 0.059 Uiso calc R 1 . . H
HNC 0.5898 0.9063 0.1283 0.059 Uiso calc R 1 . . H

loop_
_atom_site_aniso_label
_atom_site_aniso_U_11
_atom_site_aniso_U_22
_atom_site_aniso_U_33
_atom_site_aniso_U_12
_atom_site_aniso_U_13
_atom_site_aniso_U_23
C1 0.046(3) 0.065(3) 0.055(3) 0.005(3) 0.014(2) 0.004(3)
C2 0.050(3) 0.052(3) 0.043(2) 0.015(2) 0.008(2) -0.009(2)
C3 0.058(3) 0.052(3) 0.051(3) 0.007(2) 0.022(2) -0.001(2)
C4 0.042(3) 0.056(3) 0.056(3) -0.001(2) 0.007(2) -0.008(2)
C5 0.063(3) 0.051(3) 0.047(3) 0.012(3) 0.011(2) -0.003(2)
C6 0.062(3) 0.043(3) 0.067(3) -0.003(2) 0.018(3) -0.001(2)
C7 0.052(3) 0.049(3) 0.068(3) 0.000(2) 0.010(3) -0.011(3)
C8 0.100(5) 0.064(4) 0.068(4) 0.027(4) 0.028(3) 0.020(3)
I1 0.03643(16) 0.04865(19) 0.04418(16) -0.00984(12) 0.00588(11) -0.00068(12)
I2 0.04740(18) 0.04987(18) 0.03303(15) 0.00212(13) 0.00435(12) -0.00037(12)
Pb 0.03496(13) 0.04045(13) 0.03161(12) -0.00200(9) 0.00605(9) -0.00309(9)
N1 0.048(2) 0.057(3) 0.041(2) 0.0059(19) 0.0057(17) -0.0068(19)

loop_
_atom_type_symbol
_atom_type_description
_atom_type_scat_dispersion_real
_atom_type_scat_dispersion_imag
_atom_type_scat_source
C C 0.0033 0.0016 'International Tables Vol C Tables 4.2.6.8 and 6.1.1.4'
H H 0 0 'International Tables Vol C Tables 4.2.6.8 and 6.1.1.4'
I I -0.4742 1.8119 'International Tables Vol C Tables 4.2.6.8 and 6.1.1.4'
Pb Pb -3.3944 10.1111 'International Tables Vol C Tables 4.2.6.8 and 6.1.1.4'
N N 0.0061 0.0033 'International Tables Vol C Tables 4.2.6.8 and 6.1.1.4'

loop_
_geom_angle_atom_site_label_1
_geom_angle_atom_site_label_2
_geom_angle_atom_site_label_3
_geom_angle_site_symmetry_1
_geom_angle_site_symmetry_3
_geom_angle
_geom_angle_publ_flag
C8 C1 N1 . . 108.2(4) ?
C8 C1 C2 . . 114.6(5) ?
N1 C1 C2 . . 109.9(4) ?
C8 C1 H1 . . 108 ?
N1 C1 H1 . . 108 ?
C2 C1 H1 . . 108 ?
C7 C2 C3 . . 119.2(5) ?
C7 C2 C1 . . 119.0(5) ?
C3 C2 C1 . . 121.6(5) ?
C4 C3 C2 . . 119.0(5) ?
C4 C3 H3 . . 120.5 ?
C2 C3 H3 . . 120.5 ?
C5 C4 C3 . . 119.3(5) ?
C5 C4 H4 . . 120.3 ?
C3 C4 H4 . . 120.3 ?
C6 C5 C4 . . 121.3(5) ?
C6 C5 H5 . . 119.3 ?
C4 C5 H5 . . 119.3 ?
C7 C6 C5 . . 120.6(5) ?
C7 C6 H6 . . 119.7 ?
C5 C6 H6 . . 119.7 ?
C6 C7 C2 . . 120.5(5) ?
C6 C7 H7 . . 119.8 ?
C2 C7 H7 . . 119.8 ?
C1 C8 H8A . . 109.5 ?
C1 C8 H8B . . 109.5 ?
H8A C8 H8B . . 109.5 ?
C1 C8 H8C . . 109.5 ?
H8A C8 H8C . . 109.5 ?
H8B C8 H8C . . 109.5 ?
Pb I1 Pb . 2_545 155.425(11) y
I2 Pb I2 3_665 . 180.000(12) ?
I2 Pb I1 3_665 . 89.469(8) ?
I2 Pb I1 . . 90.531(8) y
I2 Pb I1 3_665 3_665 90.531(8) ?
I2 Pb I1 . 3_665 89.469(8) ?
I1 Pb I1 . 3_665 180 ?
I2 Pb I1 3_665 2 95.230(8) ?
I2 Pb I1 . 2 84.770(8) ?
I1 Pb I1 . 2 93.532(9) y
I1 Pb I1 3_665 2 86.468(9) ?
I2 Pb I1 3_665 4_665 84.770(8) ?
I2 Pb I1 . 4_665 95.230(8) ?
I1 Pb I1 . 4_665 86.468(9) ?
I1 Pb I1 3_665 4_665 93.532(9) ?
I1 Pb I1 2 4_665 180.000(10) y
C1 N1 HNA . . 109.5 ?
C1 N1 HNB . . 109.5 ?
HNA N1 HNB . . 109.5 ?
C1 N1 HNC . . 109.5 ?
HNA N1 HNC . . 109.5 ?
HNB N1 HNC . . 109.5 ?

loop_
_geom_bond_atom_site_label_1
_geom_bond_atom_site_label_2
_geom_bond_site_symmetry_2
_geom_bond_distance
_geom_bond_publ_flag
C1 C8 . 1.495(8) ?
C1 N1 . 1.523(6) ?
C1 C2 . 1.528(7) ?
C1 H1 . 0.98 ?
C2 C7 . 1.368(7) ?
C2 C3 . 1.416(8) ?
C3 C4 . 1.377(8) ?
C3 H3 . 0.93 ?
C4 C5 . 1.364(7) ?
C4 H4 . 0.93 ?
C5 C6 . 1.356(8) ?
C5 H5 . 0.93 ?
C6 C7 . 1.349(7) ?
C6 H6 . 0.93 ?
C7 H7 . 0.93 ?
C8 H8A . 0.96 ?
C8 H8B . 0.96 ?
C8 H8C . 0.96 ?
I1 Pb . 3.2609(4) y
I1 Pb 2_545 3.3227(4) ?
I2 Pb . 3.1896(5) y
Pb I2 3_665 3.1896(5) ?
Pb I1 3_665 3.2609(4) y
Pb I1 2 3.3227(4) y
Pb I1 4_665 3.3227(4) y
N1 HNA . 0.89 ?
N1 HNB . 0.89 ?
N1 HNC . 0.89 ?

loop_
_geom_hbond_atom_site_label_D
_geom_hbond_atom_site_label_H
_geom_hbond_atom_site_label_A
_geom_hbond_site_symmetry_A
_geom_hbond_distance_DH
_geom_hbond_distance_HA
_geom_hbond_distance_DA
_geom_hbond_angle_DHA
N1 HNA I2 . 0.89 2.78 3.605(4) 154
N1 HNB I2 4_675 0.89 2.83 3.671(4) 158
N1 HNC I1 2 0.89 3.00 3.710(4) 138

loop_
_geom_torsion_atom_site_label_1
_geom_torsion_atom_site_label_2
_geom_torsion_atom_site_label_3
_geom_torsion_atom_site_label_4
_geom_torsion_site_symmetry_1
_geom_torsion_site_symmetry_4
_geom_torsion
C8 C1 C2 C7 . . 123.1(6)
N1 C1 C2 C7 . . -114.8(5)
C8 C1 C2 C3 . . -53.3(7)
N1 C1 C2 C3 . . 68.9(6)
C7 C2 C3 C4 . . 0.4(7)
C1 C2 C3 C4 . . 176.8(5)
C2 C3 C4 C5 . . -0.4(8)
C3 C4 C5 C6 . . 0.3(8)
C4 C5 C6 C7 . . -0.2(8)
C5 C6 C7 C2 . . 0.3(8)
C3 C2 C7 C6 . . -0.4(8)
C1 C2 C7 C6 . . -176.8(5)
Pb I1 Pb I2 2_545 3_665 85.71(2)
Pb I1 Pb I2 2_545 . -94.29(2)
Pb I1 Pb I1 2_545 2 -179.08(3)
Pb I1 Pb I1 2_545 4_665 0.92(3)
